data_7250126
loop_
_publ_author_name
'Yang, Bin-Bin'
'Wu, Si-Yuan'
'Zhang, Qing-Pu'
'Ma, Hui'
'Sun, Yu-Ling'
'Zhang, Chun'

_publ_section_title
;
 Tetraptycene derivatives: synthesis, structure and their self-assemblies
 in solid state
;
_journal_issue 11
_journal_name_full 'RSC Advances'
_journal_page_first 8293
_journal_page_last 8299
_journal_paper_doi 10.1039/D5RA00376H
_journal_volume 15
_journal_year 2025
_chemical_formula_moiety '2(C14 H10 O2), 3(H2 O), C3 H6 O'
_chemical_formula_sum 'C31 H32 O8'
_chemical_formula_weight 532.56
_space_group_crystal_system monoclinic
_space_group_IT_number 14
_space_group_name_Hall '-P 2ybc'
_space_group_name_H-M_alt 'P 1 21/c 1'
_atom_sites_solution_hydrogens mixed
_atom_sites_solution_primary dual
_audit_creation_date 2022-07-18
_audit_creation_method
;
Olex2 1.3
(compiled 2020.11.12 svn.r5f609507 for OlexSys, GUI svn.r6408)
;
_audit_update_record
;
2024-08-10 deposited with the CCDC.	2025-02-27 downloaded from the CCDC.
;
_cell_angle_alpha 90
_cell_angle_beta 91.5810(10)
_cell_angle_gamma 90
_cell_formula_units_Z 4
_cell_length_a 26.1553(2)
_cell_length_b 11.01180(10)
_cell_length_c 8.96460(10)
_cell_measurement_reflns_used 42488
_cell_measurement_temperature 100.00(10)
_cell_measurement_theta_max 73.9130
_cell_measurement_theta_min 4.0080
_cell_volume 2580.97(4)
_computing_cell_refinement 'CrysAlisPro 1.171.39.28b (Rigaku OD, 2015)'
_computing_data_collection 'CrysAlisPro 1.171.39.28b (Rigaku OD, 2015)'
_computing_data_reduction 'CrysAlisPro 1.171.39.28b (Rigaku OD, 2015)'
_computing_molecular_graphics 'Olex2 1.3 (Dolomanov et al., 2009)'
_computing_publication_material 'Olex2 1.3 (Dolomanov et al., 2009)'
_computing_structure_refinement 'SHELXL 2018/3 (Sheldrick, 2015)'
_computing_structure_solution 'SHELXT 2018/2 (Sheldrick, 2018)'
_diffrn_ambient_environment N~2~
_diffrn_ambient_temperature 100.00(10)
_diffrn_detector 'CCD plate'
_diffrn_measured_fraction_theta_full 0.999
_diffrn_measured_fraction_theta_max 0.990
_diffrn_measurement_details
;
List of Runs (angles in degrees, time in seconds):

  # Type    Start    End  Width  t~exp~   \w     \q     \k     \f   Frames
#--------------------------------------------------------------------------
  1  \w    -26.00  29.00   0.50    0.50    --    0.00 -82.00  30.00  110
  2  \w      5.00  54.00   0.50    0.50    --   32.00  72.00 -70.54   98
  3  \w    -53.00  54.00   0.50    0.50    --   36.00 -46.00-167.84  214
  4  \w     87.00 121.00   0.50    0.50    --   40.00  72.00  64.68   68
  5  \w     14.00  49.00   0.50    0.50    --   40.00  72.00  64.68   70
  6  \w     25.00  58.00   0.50    0.50    --   52.00  72.00 148.14   66
  7  \w     31.00  63.00   0.50    0.50    --   56.00  74.00  84.13   64
  8  \w     29.00 114.00   0.50    0.50    --   56.00  71.00 -56.63  170
  9  \w     32.00  66.00   0.50    0.50    --   60.00  75.00  46.84   68
 10  \w     33.00  77.00   0.50    0.50    --   60.00  74.00-111.74   88
 11  \w     33.00 102.00   0.50    0.50    --   60.00  75.00-156.15  138
 12  \w    101.00 148.00   0.50    0.50    --   60.00  74.00-111.74   94
 13  \w     36.00  61.00   0.50    0.50    --   64.00  75.00 -25.65   50
 14  \w     41.00  66.00   0.50    0.50    --   68.00  71.00  88.71   50
 15  \w     40.00  68.00   0.50    0.50    --   68.00  75.00   3.32   56
 16  \w     45.00  74.00   0.50    0.50    --   72.00  73.00 -17.12   58
 17  \w     44.00  76.00   0.50    0.50    --   72.00  75.00 150.53   64
 18  \w    102.00 161.00   0.50    0.50    --   72.00  74.00 119.22  118
 19  \w     44.00  92.00   0.50    0.50    --   72.00  74.00 119.22   96
 20  \w    132.00 165.00   0.50    0.50    --   76.00  75.00 168.56   66
 21  \w     48.00  79.00   0.50    0.50    --   76.00  75.00 168.56   62
 22  \w     48.00  79.00   0.50    0.50    --   76.00  75.00 -50.29   62
 23  \w     48.00  78.00   0.50    0.50    --   76.00  74.00 -71.56   60
 24  \w     55.00 100.00   0.50    0.50    --   80.00  68.00 -83.21   90
 25  \w    134.00 167.00   0.50    0.50    --   80.00  68.00 -83.21   66
 26  \w     56.00  84.00   0.50    0.50    --   84.00  75.00  19.16   56
 27  \w     95.00 173.00   0.50    0.50    --   84.00  70.00-128.67  156
 28  \w     58.00  89.00   0.50    0.50    --   84.00  70.00-128.67   62
 29  \w     69.00 126.00   0.50    0.50    --   95.20  71.00  91.45  114
 30  \w     86.00 127.00   0.50    0.50    --   95.20 -82.00-150.00   82
 31  \w     96.00 127.00   0.50    0.50    --   95.20 -82.00-120.00   62
 32  \w     43.00  70.00   0.50    0.50    --   95.20 -82.00-150.00   54
 33  \w     56.00 105.00   0.50    0.50    --   95.20 -82.00   0.00   98
 34  \w     57.00 102.00   0.50    0.50    --   95.20 -82.00  30.00   90
 35  \w     73.00 182.00   0.50    0.50    --   95.20  60.00-170.43  218
 36  \w     71.00 185.00   0.50    0.50    --   95.20  65.00 132.00  228
 37  \w    120.00 185.00   0.50    0.50    --   95.20  63.00 -36.02  130
 38  \w     73.00 182.00   0.50    0.50    --   95.20  61.00   7.80  218
 39  \w    144.00 184.00   0.50    0.50    --   95.20  61.00  60.00   80
 40  \w     84.00 125.00   0.50    0.50    --   95.20 -82.00  60.00   82
 41  \w     70.00 181.00   0.50    0.50    --   95.20  66.00  81.38  222
 42  \w     71.00 116.00   0.50    0.50    --   95.20  63.00 -36.02   90
 43  \w     49.00  77.00   0.50    0.50    --   95.20 -82.00  60.00   56
 44  \w     72.00 110.00   0.50    0.50    --   95.20  61.00  60.00   76
 45  \w     74.00 183.00   0.50    0.50    --   95.20  54.00 -56.52  218
 46  \w     72.00 185.00   0.50    0.50    --   95.20  64.00-117.12  226
 47  \w     67.00 181.00   0.50    0.50    --   95.20  75.00  26.51  228
 48  \w     72.00 127.00   0.50    0.50    --   95.20  61.00   0.00  110
 49  \w    156.00 185.00   0.50    0.50    --   95.20  57.00 165.10   58
 50  \w     72.00 115.00   0.50    0.50    --   95.20  61.00-150.00   86
 51  \w     42.00 127.00   0.50    0.50    --   95.20 -82.00-180.00  170
 52  \w     21.00  47.00   0.50    0.50    --   95.20 -82.00   0.00   52
 53  \w     75.00 122.00   0.50    0.50    --   95.20  57.00 165.10   94
 54  \w     57.00  83.00   0.50    0.50    --   95.20 -82.00-120.00   52
 55  \w     10.00 110.00   0.50    0.50    --   95.20 -61.00  60.00  200
 56  \w    154.00 180.00   0.50    0.50    --   95.20  71.00  91.45   52
;
_diffrn_measurement_device 'four-circle diffractometer'
_diffrn_measurement_device_type 'XtaLAB AFC12 (RINC): Kappa single'
_diffrn_measurement_method '\w scans'
_diffrn_orient_matrix_type 'CrysAlisPro convention (1999,Acta A55,543-557)'
_diffrn_orient_matrix_UB_11 -0.0512340000
_diffrn_orient_matrix_UB_12 0.0665403000
_diffrn_orient_matrix_UB_13 -0.0270750000
_diffrn_orient_matrix_UB_21 0.0285965000
_diffrn_orient_matrix_UB_22 0.1220014000
_diffrn_orient_matrix_UB_23 -0.0074096000
_diffrn_orient_matrix_UB_31 0.0052856000
_diffrn_orient_matrix_UB_32 -0.0159646000
_diffrn_orient_matrix_UB_33 -0.1696633000
_diffrn_radiation_monochromator graphite
_diffrn_radiation_probe x-ray
_diffrn_radiation_type 'Cu K\a'
_diffrn_radiation_wavelength 1.54184
_diffrn_reflns_av_R_equivalents 0.0649
_diffrn_reflns_av_unetI/netI 0.0220
_diffrn_reflns_Laue_measured_fraction_full 0.999
_diffrn_reflns_Laue_measured_fraction_max 0.990
_diffrn_reflns_limit_h_max 32
_diffrn_reflns_limit_h_min -32
_diffrn_reflns_limit_k_max 13
_diffrn_reflns_limit_k_min -13
_diffrn_reflns_limit_l_max 10
_diffrn_reflns_limit_l_min -10
_diffrn_reflns_number 59598
_diffrn_reflns_point_group_measured_fraction_full 0.999
_diffrn_reflns_point_group_measured_fraction_max 0.990
_diffrn_reflns_theta_full 67.684
_diffrn_reflns_theta_max 74.157
_diffrn_reflns_theta_min 3.381
_diffrn_source 'fine-focus sealed X-ray tube'
_diffrn_source_type 'Enhance (Cu) X-ray Source'
_exptl_absorpt_coefficient_mu 0.812
_exptl_absorpt_correction_T_max 1.00000
_exptl_absorpt_correction_T_min 0.29028
_exptl_absorpt_correction_type multi-scan
_exptl_absorpt_process_details
;
CrysAlisPro 1.171.39.28b (Rigaku Oxford Diffraction, 2015)
Empirical absorption correction using spherical harmonics,
 implemented in SCALE3 ABSPACK scaling algorithm.
;
_exptl_crystal_colour 'clear colourless'
_exptl_crystal_colour_lustre clear
_exptl_crystal_colour_primary colourless
_exptl_crystal_density_diffrn 1.371
_exptl_crystal_description plate
_exptl_crystal_F_000 1128
_exptl_crystal_size_max 0.5
_exptl_crystal_size_mid 0.45
_exptl_crystal_size_min 0.1
_refine_diff_density_max 0.398
_refine_diff_density_min -0.367
_refine_diff_density_rms 0.058
_refine_ls_extinction_method none
_refine_ls_goodness_of_fit_ref 1.046
_refine_ls_hydrogen_treatment constr
_refine_ls_matrix_type full
_refine_ls_number_parameters 367
_refine_ls_number_reflns 5207
_refine_ls_number_restraints 0
_refine_ls_restrained_S_all 1.046
_refine_ls_R_factor_all 0.0431
_refine_ls_R_factor_gt 0.0418
_refine_ls_shift/su_max 0.001
_refine_ls_shift/su_mean 0.000
_refine_ls_structure_factor_coef Fsqd
_refine_ls_weighting_details 'w=1/[\s^2^(Fo^2^)+(0.0624P)^2^+1.4178P] where P=(Fo^2^+2Fc^2^)/3'
_refine_ls_weighting_scheme calc
_refine_ls_wR_factor_gt 0.1102
_refine_ls_wR_factor_ref 0.1113
_reflns_Friedel_coverage 0.000
_reflns_number_gt 4967
_reflns_number_total 5207
_reflns_threshold_expression 'I > 2\s(I)'
_cod_data_source_file d5ra00376h2.cif
_cod_data_source_block 20220715_1
_cod_database_code 7250126
_shelx_shelxl_version_number 2018/3
_shelx_space_group_comment
;
The symmetry employed for this shelxl refinement is uniquely defined
by the following loop, which should always be used as a source of
symmetry information in preference to the above space-group names.
They are only intended as comments.
;
_shelx_estimated_absorpt_t_max 0.923
_shelx_estimated_absorpt_t_min 0.687
_reflns_odcompleteness_completeness 99.90
_reflns_odcompleteness_iscentric 1
_reflns_odcompleteness_theta 66.97
_olex2_refinement_description
;
1. Fixed Uiso
 At 1.2 times of:
  All C(H) groups
 At 1.5 times of:
  All C(H,H,H) groups, All O(H) groups, All O(H,H) groups
2.a Free rotating group:
 O002(H00A,H00B), O004(H00D,H00E), O008(H00F,H00I)
2.b Ternary CH refined with riding coordinates:
 C00S(H00S), C00X(H00X), C00Y(H00Y), C00Z(H00Z)
2.c Aromatic/amide H refined with riding coordinates:
 C00C(H00C), C00G(H00G), C00H(H00H), C00J(H00J), C00M(H00M), C00N(H00N),
 C00O(H00O), C00R(H00R), C00U(H00U), C00V(H00V), C00W(H00W), C010(H010)
2.d Idealised Me refined as rotating group:
 C011(H01A,H01B,H01C), C013(H01D,H01E,H01F)
2.e Idealised tetrahedral OH refined as rotating group:
 O001(H001), O003(H003), O005(H005), O006(H006)
;
_olex2_submission_special_instructions 'No special instructions were received'
_oxdiff_exptl_absorpt_empirical_details
;
Empirical correction (ABSPACK) includes:
- Absorption correction using spherical harmonics
- Frame scaling
;
_oxdiff_exptl_absorpt_empirical_full_max 3.369
_oxdiff_exptl_absorpt_empirical_full_min 0.339

loop_
_space_group_symop_operation_xyz
'x, y, z'
'-x, y+1/2, -z+1/2'
'-x, -y, -z'
'x, -y-1/2, z-1/2'

loop_
_atom_site_label
_atom_site_type_symbol
_atom_site_fract_x
_atom_site_fract_y
_atom_site_fract_z
_atom_site_U_iso_or_equiv
_atom_site_adp_type
_atom_site_occupancy
_atom_site_site_symmetry_order
_atom_site_calc_flag
_atom_site_refinement_flags_posn
_atom_site_refinement_flags_adp
_atom_site_refinement_flags_occupancy
_atom_site_disorder_assembly
_atom_site_disorder_group
O001 O -0.14730(3) 0.29826(9) 0.13133(10) 0.0173(2) Uani 1 1 d . . . . .
H001 H -0.157801 0.251539 0.194792 0.026 Uiso 1 1 calc R U . . .
O002 O 0.25038(3) 0.47532(9) 0.25568(11) 0.0186(2) Uani 1 1 d G . . . .
H00A H 0.272508 0.528861 0.279690 0.028 Uiso 1 1 d G U . . .
H00B H 0.265017 0.431198 0.191845 0.028 Uiso 1 1 d G U . . .
O003 O 0.30793(3) 0.67289(9) 0.34404(11) 0.0178(2) Uani 1 1 d . . . . .
H003 H 0.295105 0.737133 0.370199 0.027 Uiso 1 1 calc R U . . .
O004 O 0.28517(3) 0.20917(9) 0.56512(10) 0.0174(2) Uani 1 1 d G . . . .
H00D H 0.258155 0.245520 0.534641 0.026 Uiso 1 1 d G U . . .
H00E H 0.302095 0.197907 0.486688 0.026 Uiso 1 1 d G U . . .
O005 O 0.20094(3) 0.34127(9) 0.45812(11) 0.0174(2) Uani 1 1 d . . . . .
H005 H 0.209530 0.386881 0.390996 0.026 Uiso 1 1 calc R U . . .
O006 O 0.66361(4) 0.68735(10) 0.20262(11) 0.0208(2) Uani 1 1 d . . . . .
H006 H 0.676076 0.719982 0.277373 0.031 Uiso 1 1 calc R U . . .
O007 O 0.26292(4) 0.61198(9) 0.91071(11) 0.0225(2) Uani 1 1 d . . . . .
O008 O 0.18022(4) 0.64983(11) 0.15983(11) 0.0304(3) Uani 1 1 d G . . . .
H00F H 0.204924 0.599761 0.167278 0.046 Uiso 1 1 d G U . . .
H00I H 0.177720 0.665962 0.067189 0.046 Uiso 1 1 d G U . . .
C009 C -0.01515(4) 0.47327(11) 0.28719(14) 0.0119(2) Uani 1 1 d . . . . .
C00A C 0.45966(5) 0.64961(11) 0.49348(14) 0.0125(2) Uani 1 1 d . . . . .
C00B C -0.10369(5) 0.35521(11) 0.18501(14) 0.0134(3) Uani 1 1 d . . . . .
C00C C -0.08174(5) 0.32446(11) 0.32354(14) 0.0127(2) Uani 1 1 d . . . . .
H00C H -0.096466 0.264402 0.381299 0.015 Uiso 1 1 calc R U . . .
C00D C 0.04329(5) 0.35389(11) 0.51383(13) 0.0121(2) Uani 1 1 d . . . . .
C00E C 0.52382(5) 0.52720(11) 0.29556(14) 0.0126(2) Uani 1 1 d . . . . .
C00F C -0.03787(4) 0.38376(11) 0.37487(13) 0.0115(2) Uani 1 1 d . . . . .
C00G C 0.42827(5) 0.73922(11) 0.55015(14) 0.0142(2) Uani 1 1 d . . . . .
H00G H 0.441534 0.794017 0.620017 0.017 Uiso 1 1 calc R U . . .
C00H C 0.07335(5) 0.26585(11) 0.58446(13) 0.0134(2) Uani 1 1 d . . . . .
H00H H 0.058163 0.208436 0.645097 0.016 Uiso 1 1 calc R U . . .
C00I C 0.06636(5) 0.44196(11) 0.42475(13) 0.0119(2) Uani 1 1 d . . . . .
C00J C 0.54912(5) 0.49933(11) 0.16574(14) 0.0143(3) Uani 1 1 d . . . . .
H00J H 0.534743 0.443956 0.098421 0.017 Uiso 1 1 calc R U . . .
C00K C 0.14851(5) 0.34869(11) 0.47441(14) 0.0137(3) Uani 1 1 d . . . . .
C00L C 0.43886(5) 0.56431(11) 0.39259(14) 0.0125(2) Uani 1 1 d . . . . .
C00M C 0.38790(5) 0.57272(11) 0.34543(14) 0.0136(2) Uani 1 1 d . . . . .
H00M H 0.374174 0.516231 0.278423 0.016 Uiso 1 1 calc R U . . .
C00N C -0.08210(5) 0.44546(11) 0.09844(14) 0.0139(3) Uani 1 1 d . . . . .
H00N H -0.097002 0.466477 0.006654 0.017 Uiso 1 1 calc R U . . .
C00O C -0.03786(5) 0.50418(11) 0.15065(14) 0.0130(2) Uani 1 1 d . . . . .
H00O H -0.023388 0.564819 0.093224 0.016 Uiso 1 1 calc R U . . .
C00P C 0.35747(5) 0.66611(11) 0.39892(14) 0.0141(3) Uani 1 1 d . . . . .
C00Q C 0.54508(5) 0.61201(11) 0.39590(14) 0.0125(2) Uani 1 1 d . . . . .
C00R C 0.12605(5) 0.26277(11) 0.56527(14) 0.0147(3) Uani 1 1 d . . . . .
H00R H 0.145994 0.203720 0.612888 0.018 Uiso 1 1 calc R U . . .
C00S C 0.03143(4) 0.53735(11) 0.35374(13) 0.0115(2) Uani 1 1 d . . . . .
H00S H 0.049638 0.577126 0.273082 0.014 Uiso 1 1 calc R U . . .
C00T C 0.61712(5) 0.63637(12) 0.23611(15) 0.0154(3) Uani 1 1 d . . . . .
C00U C 0.59163(5) 0.66722(11) 0.36565(14) 0.0138(3) Uani 1 1 d . . . . .
H00U H 0.605636 0.724305 0.431390 0.017 Uiso 1 1 calc R U . . .
C00V C 0.37705(5) 0.74802(12) 0.50353(14) 0.0156(3) Uani 1 1 d . . . . .
H00V H 0.356240 0.808153 0.542129 0.019 Uiso 1 1 calc R U . . .
C00W C 0.11910(5) 0.43908(11) 0.40451(14) 0.0129(2) Uani 1 1 d . . . . .
H00W H 0.134494 0.496913 0.344943 0.016 Uiso 1 1 calc R U . . .
C00X C 0.52565(5) 0.53382(11) 0.66178(14) 0.0120(2) Uani 1 1 d . . . . .
H00X H 0.541237 0.571442 0.751063 0.014 Uiso 1 1 calc R U . . .
C00Y C -0.01430(4) 0.36024(11) 0.52844(13) 0.0117(2) Uani 1 1 d . . . . .
H00Y H -0.026334 0.281139 0.563216 0.014 Uiso 1 1 calc R U . . .
C00Z C 0.51597(5) 0.63769(11) 0.53706(14) 0.0124(2) Uani 1 1 d . . . . .
H00Z H 0.527820 0.715479 0.578314 0.015 Uiso 1 1 calc R U . . .
C010 C 0.59592(5) 0.55366(12) 0.13534(14) 0.0161(3) Uani 1 1 d . . . . .
H010 H 0.612744 0.534575 0.048342 0.019 Uiso 1 1 calc R U . . .
C011 C 0.20956(5) 0.45061(12) 0.82480(16) 0.0195(3) Uani 1 1 d . . . . .
H01A H 0.202262 0.442118 0.928643 0.029 Uiso 1 1 calc R U . . .
H01B H 0.224715 0.377016 0.789391 0.029 Uiso 1 1 calc R U . . .
H01C H 0.178392 0.466398 0.769099 0.029 Uiso 1 1 calc R U . . .
C012 C 0.24578(5) 0.55364(12) 0.80501(16) 0.0201(3) Uani 1 1 d . . . . .
C013 C 0.26038(10) 0.58242(18) 0.6491(2) 0.0545(6) Uani 1 1 d . . . . .
H01D H 0.283673 0.649811 0.650230 0.082 Uiso 1 1 calc R U . . .
H01E H 0.230301 0.602995 0.590768 0.082 Uiso 1 1 calc R U . . .
H01F H 0.276569 0.512950 0.606198 0.082 Uiso 1 1 calc R U . . .

loop_
_atom_site_aniso_label
_atom_site_aniso_U_11
_atom_site_aniso_U_22
_atom_site_aniso_U_33
_atom_site_aniso_U_23
_atom_site_aniso_U_13
_atom_site_aniso_U_12
O001 0.0160(4) 0.0199(5) 0.0158(5) 0.0019(4) -0.0031(3) -0.0047(4)
O002 0.0172(4) 0.0190(5) 0.0197(5) -0.0017(4) 0.0043(4) -0.0006(4)
O003 0.0129(4) 0.0186(5) 0.0219(5) 0.0002(4) -0.0007(4) 0.0033(3)
O004 0.0146(4) 0.0225(5) 0.0150(4) 0.0006(4) 0.0024(3) 0.0023(4)
O005 0.0117(4) 0.0193(5) 0.0214(5) 0.0038(4) 0.0036(3) 0.0017(3)
O006 0.0160(5) 0.0308(5) 0.0158(5) -0.0035(4) 0.0060(4) -0.0089(4)
O007 0.0206(5) 0.0253(5) 0.0216(5) -0.0024(4) 0.0015(4) -0.0063(4)
O008 0.0310(6) 0.0448(7) 0.0155(5) -0.0020(5) -0.0011(4) 0.0218(5)
C009 0.0120(5) 0.0119(6) 0.0120(6) -0.0015(5) 0.0027(4) 0.0013(4)
C00A 0.0133(6) 0.0123(6) 0.0122(6) 0.0023(4) 0.0029(4) -0.0001(4)
C00B 0.0124(6) 0.0144(6) 0.0133(6) -0.0033(5) 0.0008(4) 0.0012(4)
C00C 0.0133(6) 0.0120(6) 0.0128(6) 0.0002(4) 0.0032(4) 0.0006(4)
C00D 0.0130(6) 0.0126(6) 0.0108(6) -0.0022(4) 0.0018(4) -0.0011(4)
C00E 0.0126(6) 0.0123(6) 0.0130(6) 0.0015(5) 0.0013(4) 0.0015(4)
C00F 0.0125(5) 0.0119(6) 0.0102(6) -0.0018(4) 0.0018(4) 0.0022(4)
C00G 0.0169(6) 0.0130(6) 0.0130(6) -0.0006(5) 0.0031(5) -0.0009(5)
C00H 0.0159(6) 0.0128(6) 0.0118(6) -0.0003(4) 0.0024(4) -0.0011(5)
C00I 0.0139(6) 0.0118(6) 0.0099(6) -0.0016(4) 0.0015(4) 0.0002(4)
C00J 0.0167(6) 0.0141(6) 0.0122(6) -0.0006(4) 0.0011(5) 0.0007(5)
C00K 0.0116(6) 0.0155(6) 0.0141(6) -0.0036(5) 0.0025(4) 0.0002(4)
C00L 0.0137(6) 0.0121(6) 0.0118(6) 0.0022(5) 0.0034(4) 0.0003(4)
C00M 0.0146(6) 0.0136(6) 0.0127(6) 0.0013(5) 0.0016(5) -0.0012(5)
C00N 0.0161(6) 0.0150(6) 0.0104(6) 0.0003(5) 0.0005(4) 0.0028(5)
C00O 0.0156(6) 0.0127(6) 0.0110(6) 0.0003(4) 0.0038(4) 0.0015(5)
C00P 0.0120(6) 0.0161(6) 0.0143(6) 0.0045(5) 0.0022(4) -0.0001(5)
C00Q 0.0136(6) 0.0117(6) 0.0124(6) 0.0014(4) 0.0024(4) 0.0016(4)
C00R 0.0158(6) 0.0129(6) 0.0153(6) 0.0003(5) -0.0003(5) 0.0024(5)
C00S 0.0119(5) 0.0126(6) 0.0103(6) 0.0011(4) 0.0026(4) -0.0007(4)
C00T 0.0126(6) 0.0177(6) 0.0162(6) 0.0039(5) 0.0038(5) -0.0011(5)
C00U 0.0149(6) 0.0137(6) 0.0129(6) -0.0005(5) 0.0015(5) -0.0007(5)
C00V 0.0163(6) 0.0138(6) 0.0169(6) 0.0016(5) 0.0053(5) 0.0029(5)
C00W 0.0145(6) 0.0122(6) 0.0123(6) -0.0008(4) 0.0032(4) -0.0019(4)
C00X 0.0130(6) 0.0124(6) 0.0108(6) -0.0009(4) 0.0014(4) -0.0005(4)
C00Y 0.0124(6) 0.0111(6) 0.0116(6) 0.0010(4) 0.0018(4) -0.0009(4)
C00Z 0.0129(6) 0.0117(6) 0.0127(6) -0.0009(4) 0.0015(4) -0.0009(4)
C010 0.0177(6) 0.0187(6) 0.0122(6) -0.0001(5) 0.0057(5) 0.0010(5)
C011 0.0187(6) 0.0181(6) 0.0218(7) -0.0007(5) 0.0023(5) -0.0019(5)
C012 0.0212(7) 0.0189(7) 0.0205(7) -0.0012(5) 0.0051(5) -0.0022(5)
C013 0.1017(18) 0.0377(10) 0.0255(9) -0.0093(8) 0.0261(10) -0.0376(11)

loop_
_atom_type_symbol
_atom_type_description
_atom_type_scat_dispersion_real
_atom_type_scat_dispersion_imag
_atom_type_scat_source
C C 0.0181 0.0091 'International Tables Vol C Tables 4.2.6.8 and 6.1.1.4'
H H 0.0000 0.0000 'International Tables Vol C Tables 4.2.6.8 and 6.1.1.4'
O O 0.0492 0.0322 'International Tables Vol C Tables 4.2.6.8 and 6.1.1.4'

loop_
_geom_angle_atom_site_label_1
_geom_angle_atom_site_label_2
_geom_angle_atom_site_label_3
_geom_angle
_geom_angle_site_symmetry_1
_geom_angle_site_symmetry_3
_geom_angle_publ_flag
C00B O001 H001 109.5 . . ?
H00A O002 H00B 104.5 . . ?
C00P O003 H003 109.5 . . ?
H00D O004 H00E 104.5 . . ?
C00K O005 H005 109.5 . . ?
C00T O006 H006 109.5 . . ?
H00F O008 H00I 104.5 . . ?
C00F C009 C00S 117.05(11) . . ?
C00O C009 C00F 119.26(11) . . ?
C00O C009 C00S 123.54(11) . . ?
C00G C00A C00L 119.25(11) . . ?
C00G C00A C00Z 123.11(11) . . ?
C00L C00A C00Z 117.63(11) . . ?
O001 C00B C00C 121.14(11) . . ?
O001 C00B C00N 118.41(11) . . ?
C00N C00B C00C 120.45(11) . . ?
C00B C00C H00C 120.1 . . ?
C00F C00C C00B 119.81(11) . . ?
C00F C00C H00C 120.1 . . ?
C00H C00D C00I 119.65(11) . . ?
C00H C00D C00Y 122.91(11) . . ?
C00I C00D C00Y 117.44(11) . . ?
C00J C00E C00Q 119.71(11) . . ?
C00J C00E C00X 122.88(11) . 3_666 ?
C00Q C00E C00X 117.37(11) . 3_666 ?
C009 C00F C00Y 117.46(11) . . ?
C00C C00F C009 120.27(11) . . ?
C00C C00F C00Y 122.20(11) . . ?
C00A C00G H00G 119.6 . . ?
C00A C00G C00V 120.81(12) . . ?
C00V C00G H00G 119.6 . . ?
C00D C00H H00H 119.7 . . ?
C00D C00H C00R 120.63(12) . . ?
C00R C00H H00H 119.7 . . ?
C00D C00I C00S 116.94(10) . . ?
C00W C00I C00D 120.00(11) . . ?
C00W C00I C00S 123.06(11) . . ?
C00E C00J H00J 119.7 . . ?
C00E C00J C010 120.63(12) . . ?
C010 C00J H00J 119.7 . . ?
O005 C00K C00R 117.22(11) . . ?
O005 C00K C00W 121.99(11) . . ?
C00R C00K C00W 120.79(11) . . ?
C00A C00L C00X 117.07(11) . 3_666 ?
C00M C00L C00A 120.19(11) . . ?
C00M C00L C00X 122.74(11) . 3_666 ?
C00L C00M H00M 120.1 . . ?
C00L C00M C00P 119.77(12) . . ?
C00P C00M H00M 120.1 . . ?
C00B C00N H00N 120.3 . . ?
C00B C00N C00O 119.34(11) . . ?
C00O C00N H00N 120.3 . . ?
C009 C00O C00N 120.86(12) . . ?
C009 C00O H00O 119.6 . . ?
C00N C00O H00O 119.6 . . ?
O003 C00P C00M 117.28(11) . . ?
O003 C00P C00V 122.19(11) . . ?
C00V C00P C00M 120.53(11) . . ?
C00E C00Q C00Z 117.33(10) . . ?
C00U C00Q C00E 119.93(11) . . ?
C00U C00Q C00Z 122.73(11) . . ?
C00H C00R H00R 120.3 . . ?
C00K C00R C00H 119.43(11) . . ?
C00K C00R H00R 120.3 . . ?
C009 C00S C00I 108.08(10) . . ?
C009 C00S H00S 108.6 . . ?
C009 C00S C00Y 110.33(9) . 3_566 ?
C00I C00S H00S 108.6 . . ?
C00I C00S C00Y 112.49(10) . 3_566 ?
C00Y C00S H00S 108.6 3_566 . ?
O006 C00T C00U 121.71(12) . . ?
O006 C00T C010 117.65(11) . . ?
C010 C00T C00U 120.63(12) . . ?
C00Q C00U C00T 119.68(12) . . ?
C00Q C00U H00U 120.2 . . ?
C00T C00U H00U 120.2 . . ?
C00G C00V H00V 120.3 . . ?
C00P C00V C00G 119.35(11) . . ?
C00P C00V H00V 120.3 . . ?
C00I C00W H00W 120.3 . . ?
C00K C00W C00I 119.48(11) . . ?
C00K C00W H00W 120.3 . . ?
C00E C00X H00X 108.7 3_666 . ?
C00E C00X C00Z 111.71(9) 3_666 . ?
C00L C00X C00E 107.45(10) 3_666 3_666 ?
C00L C00X H00X 108.7 3_666 . ?
C00L C00X C00Z 111.63(10) 3_666 . ?
C00Z C00X H00X 108.7 . . ?
C00D C00Y C00S 112.48(9) . 3_566 ?
C00D C00Y H00Y 108.4 . . ?
C00F C00Y C00D 108.03(10) . . ?
C00F C00Y C00S 111.17(9) . 3_566 ?
C00F C00Y H00Y 108.4 . . ?
C00S C00Y H00Y 108.4 3_566 . ?
C00A C00Z C00Q 107.83(10) . . ?
C00A C00Z C00X 111.83(10) . . ?
C00A C00Z H00Z 108.4 . . ?
C00Q C00Z C00X 111.83(10) . . ?
C00Q C00Z H00Z 108.4 . . ?
C00X C00Z H00Z 108.4 . . ?
C00J C010 H010 120.3 . . ?
C00T C010 C00J 119.40(12) . . ?
C00T C010 H010 120.3 . . ?
H01A C011 H01B 109.5 . . ?
H01A C011 H01C 109.5 . . ?
H01B C011 H01C 109.5 . . ?
C012 C011 H01A 109.5 . . ?
C012 C011 H01B 109.5 . . ?
C012 C011 H01C 109.5 . . ?
O007 C012 C011 121.94(13) . . ?
O007 C012 C013 121.15(13) . . ?
C011 C012 C013 116.91(13) . . ?
C012 C013 H01D 109.5 . . ?
C012 C013 H01E 109.5 . . ?
C012 C013 H01F 109.5 . . ?
H01D C013 H01E 109.5 . . ?
H01D C013 H01F 109.5 . . ?
H01E C013 H01F 109.5 . . ?

loop_
_geom_bond_atom_site_label_1
_geom_bond_atom_site_label_2
_geom_bond_distance
_geom_bond_site_symmetry_2
_geom_bond_publ_flag
O001 H001 0.8200 . ?
O001 C00B 1.3768(15) . ?
O002 H00A 0.8498 . ?
O002 H00B 0.8499 . ?
O003 H003 0.8200 . ?
O003 C00P 1.3752(15) . ?
O004 H00D 0.8505 . ?
O004 H00E 0.8503 . ?
O005 H005 0.8200 . ?
O005 C00K 1.3853(15) . ?
O006 H006 0.8200 . ?
O006 C00T 1.3799(15) . ?
O007 C012 1.2199(17) . ?
O008 H00F 0.8506 . ?
O008 H00I 0.8500 . ?
C009 C00F 1.4029(17) . ?
C009 C00O 1.3880(17) . ?
C009 C00S 1.5160(16) . ?
C00A C00G 1.3889(17) . ?
C00A C00L 1.4032(17) . ?
C00A C00Z 1.5187(16) . ?
C00B C00C 1.3954(17) . ?
C00B C00N 1.3904(18) . ?
C00C H00C 0.9300 . ?
C00C C00F 1.3876(17) . ?
C00D C00H 1.3898(17) . ?
C00D C00I 1.4032(17) . ?
C00D C00Y 1.5171(16) . ?
C00E C00J 1.3888(18) . ?
C00E C00Q 1.4010(17) . ?
C00E C00X 1.5165(16) 3_666 ?
C00F C00Y 1.5151(16) . ?
C00G H00G 0.9300 . ?
C00G C00V 1.3955(18) . ?
C00H H00H 0.9300 . ?
C00H C00R 1.3942(17) . ?
C00I C00S 1.5201(16) . ?
C00I C00W 1.3966(17) . ?
C00J H00J 0.9300 . ?
C00J C010 1.3961(18) . ?
C00K C00R 1.3894(18) . ?
C00K C00W 1.3959(18) . ?
C00L C00M 1.3902(17) . ?
C00L C00X 1.5138(16) 3_666 ?
C00M H00M 0.9300 . ?
C00M C00P 1.3937(18) . ?
C00N H00N 0.9300 . ?
C00N C00O 1.3951(18) . ?
C00O H00O 0.9300 . ?
C00P C00V 1.3888(19) . ?
C00Q C00U 1.3941(17) . ?
C00Q C00Z 1.5213(17) . ?
C00R H00R 0.9300 . ?
C00S H00S 0.9800 . ?
C00S C00Y 1.6169(16) 3_566 ?
C00T C00U 1.3969(18) . ?
C00T C010 1.3875(18) . ?
C00U H00U 0.9300 . ?
C00V H00V 0.9300 . ?
C00W H00W 0.9300 . ?
C00X H00X 0.9800 . ?
C00X C00Z 1.6145(17) . ?
C00Y H00Y 0.9800 . ?
C00Z H00Z 0.9800 . ?
C010 H010 0.9300 . ?
C011 H01A 0.9600 . ?
C011 H01B 0.9600 . ?
C011 H01C 0.9600 . ?
C011 C012 1.4918(18) . ?
C012 C013 1.493(2) . ?
C013 H01D 0.9600 . ?
C013 H01E 0.9600 . ?
C013 H01F 0.9600 . ?

loop_
_geom_torsion_atom_site_label_1
_geom_torsion_atom_site_label_2
_geom_torsion_atom_site_label_3
_geom_torsion_atom_site_label_4
_geom_torsion
_geom_torsion_site_symmetry_1
_geom_torsion_site_symmetry_2
_geom_torsion_site_symmetry_3
_geom_torsion_site_symmetry_4
_geom_torsion_publ_flag
O001 C00B C00C C00F -179.79(11) . . . . ?
O001 C00B C00N C00O -179.90(11) . . . . ?
O003 C00P C00V C00G -177.36(11) . . . . ?
O005 C00K C00R C00H -179.56(11) . . . . ?
O005 C00K C00W C00I 179.88(11) . . . . ?
O006 C00T C00U C00Q -179.06(11) . . . . ?
O006 C00T C010 C00J 179.50(12) . . . . ?
C009 C00F C00Y C00D -45.10(14) . . . . ?
C009 C00F C00Y C00S 78.76(13) . . . 3_566 ?
C00A C00G C00V C00P -0.14(19) . . . . ?
C00A C00L C00M C00P -0.12(18) . . . . ?
C00B C00C C00F C009 -0.86(18) . . . . ?
C00B C00C C00F C00Y 175.89(11) . . . . ?
C00B C00N C00O C009 0.26(18) . . . . ?
C00C C00B C00N C00O 0.74(18) . . . . ?
C00C C00F C00Y C00D 138.07(11) . . . . ?
C00C C00F C00Y C00S -98.07(13) . . . 3_566 ?
C00D C00H C00R C00K -0.08(19) . . . . ?
C00D C00I C00S C009 -45.70(14) . . . . ?
C00D C00I C00S C00Y 76.35(13) . . . 3_566 ?
C00D C00I C00W C00K -0.49(18) . . . . ?
C00E C00J C010 C00T -0.12(19) . . . . ?
C00E C00Q C00U C00T -0.80(18) . . . . ?
C00E C00Q C00Z C00A -43.56(14) . . . . ?
C00E C00Q C00Z C00X 79.78(13) . . . . ?
C00E C00X C00Z C00A 0.36(14) 3_666 . . . ?
C00E C00X C00Z C00Q -120.68(11) 3_666 . . . ?
C00F C009 C00O C00N -1.53(18) . . . . ?
C00F C009 C00S C00I 44.65(14) . . . . ?
C00F C009 C00S C00Y -78.72(13) . . . 3_566 ?
C00G C00A C00L C00M 2.64(18) . . . . ?
C00G C00A C00L C00X -178.04(11) . . . 3_666 ?
C00G C00A C00Z C00Q -137.05(12) . . . . ?
C00G C00A C00Z C00X 99.62(13) . . . . ?
C00H C00D C00I C00S -178.58(11) . . . . ?
C00H C00D C00I C00W 1.55(18) . . . . ?
C00H C00D C00Y C00F -136.18(12) . . . . ?
C00H C00D C00Y C00S 100.75(13) . . . 3_566 ?
C00I C00D C00H C00R -1.27(18) . . . . ?
C00I C00D C00Y C00F 43.98(14) . . . . ?
C00I C00D C00Y C00S -79.10(13) . . . 3_566 ?
C00J C00E C00Q C00U -0.51(18) . . . . ?
C00J C00E C00Q C00Z -179.27(11) . . . . ?
C00L C00A C00G C00V -2.51(18) . . . . ?
C00L C00A C00Z C00Q 43.83(14) . . . . ?
C00L C00A C00Z C00X -79.51(13) . . . . ?
C00L C00M C00P O003 177.49(11) . . . . ?
C00L C00M C00P C00V -2.58(18) . . . . ?
C00L C00X C00Z C00A 120.69(11) 3_666 . . . ?
C00L C00X C00Z C00Q -0.35(13) 3_666 . . . ?
C00M C00P C00V C00G 2.71(19) . . . . ?
C00N C00B C00C C00F -0.43(18) . . . . ?
C00O C009 C00F C00C 1.83(18) . . . . ?
C00O C009 C00F C00Y -175.07(11) . . . . ?
C00O C009 C00S C00I -139.76(12) . . . . ?
C00O C009 C00S C00Y 96.87(13) . . . 3_566 ?
C00Q C00E C00J C010 0.98(19) . . . . ?
C00R C00K C00W C00I -0.87(18) . . . . ?
C00S C009 C00F C00C 177.61(11) . . . . ?
C00S C009 C00F C00Y 0.71(16) . . . . ?
C00S C009 C00O C00N -177.03(11) . . . . ?
C00S C00I C00W C00K 179.65(11) . . . . ?
C00U C00Q C00Z C00A 137.72(12) . . . . ?
C00U C00Q C00Z C00X -98.94(13) . . . . ?
C00U C00T C010 C00J -1.22(19) . . . . ?
C00W C00I C00S C009 134.16(12) . . . . ?
C00W C00I C00S C00Y -103.79(13) . . . 3_566 ?
C00W C00K C00R C00H 1.16(19) . . . . ?
C00X C00E C00J C010 -176.70(11) 3_666 . . . ?
C00X C00E C00Q C00U 177.30(11) 3_666 . . . ?
C00X C00E C00Q C00Z -1.46(16) 3_666 . . . ?
C00X C00L C00M C00P -179.40(11) 3_666 . . . ?
C00Y C00D C00H C00R 178.88(11) . . . . ?
C00Y C00D C00I C00S 1.27(16) . . . . ?
C00Y C00D C00I C00W -178.59(11) . . . . ?
C00Z C00A C00G C00V 178.37(11) . . . . ?
C00Z C00A C00L C00M -178.20(11) . . . . ?
C00Z C00A C00L C00X 1.12(16) . . . 3_666 ?
C00Z C00Q C00U C00T 177.88(11) . . . . ?
C010 C00T C00U C00Q 1.68(19) . . . . ?
